data_7022201
loop_
_publ_author_name
'Song, Li-Cheng'
'Li, Qian-Li'
'Feng, Zhan-Heng'
'Sun, Xiao-Jing'
'Xie, Zhao-Jun'
'Song, Hai-Bin'

_publ_section_title
;
 Synthesis, characterization, and electrochemical properties of diiron
 propaneditellurolate (PDTe) complexes as active site models of
 [FeFe]-hydrogenases.
;
_journal_issue 5
_journal_name_full 'Dalton transactions (Cambridge, England : 2003)'
_journal_page_first 1612
_journal_page_last 1626
_journal_paper_doi 10.1039/c2dt31976d
_journal_volume 42
_journal_year 2013
_chemical_formula_sum 'C43 H38 Fe4 O10 P2 Te4'
_chemical_formula_weight 1510.47
_chemical_name_systematic
;
?
;
_space_group_IT_number 14
_symmetry_cell_setting monoclinic
_symmetry_space_group_name_Hall '-P 2ybc'
_symmetry_space_group_name_H-M 'P 1 21/c 1'
_atom_sites_solution_hydrogens geom
_atom_sites_solution_primary direct
_atom_sites_solution_secondary difmap
_audit_creation_method SHELXL-97
_cell_angle_alpha 90.00
_cell_angle_beta 94.392(3)
_cell_angle_gamma 90.00
_cell_formula_units_Z 4
_cell_length_a 16.958(3)
_cell_length_b 16.130(2)
_cell_length_c 17.901(3)
_cell_measurement_reflns_used 16998
_cell_measurement_temperature 113(2)
_cell_measurement_theta_max 27.9
_cell_measurement_theta_min 1.1
_cell_volume 4882.1(13)
_computing_cell_refinement CrystalClear
_computing_data_collection CrystalClear
_computing_data_reduction CrystalClear
_computing_molecular_graphics 'Bruker SHELXTL'
_computing_publication_material 'CrystalStructure 3.8'
_computing_structure_refinement 'SHELXL-97 (Sheldrick, 1997)'
_computing_structure_solution 'SHELXS-97 (Sheldrick, 1990)'
_diffrn_ambient_temperature 113(2)
_diffrn_detector_area_resol_mean 14.63
_diffrn_measured_fraction_theta_full 0.999
_diffrn_measured_fraction_theta_max 0.999
_diffrn_measurement_device_type 'Rigaku Saturn CCD area detector'
_diffrn_measurement_method '\w and \f scans'
_diffrn_radiation_monochromator multilayer
_diffrn_radiation_source 'rotating anode'
_diffrn_radiation_type MoK\a
_diffrn_radiation_wavelength 0.71073
_diffrn_reflns_av_R_equivalents 0.0387
_diffrn_reflns_av_sigmaI/netI 0.0413
_diffrn_reflns_limit_h_max 22
_diffrn_reflns_limit_h_min -22
_diffrn_reflns_limit_k_max 15
_diffrn_reflns_limit_k_min -21
_diffrn_reflns_limit_l_max 23
_diffrn_reflns_limit_l_min -22
_diffrn_reflns_number 44931
_diffrn_reflns_theta_full 27.87
_diffrn_reflns_theta_max 27.87
_diffrn_reflns_theta_min 1.20
_diffrn_standards_decay_% 0
_diffrn_standards_interval_count 0
_diffrn_standards_interval_time 0
_diffrn_standards_number 0
_exptl_absorpt_coefficient_mu 3.627
_exptl_absorpt_correction_T_max 0.8118
_exptl_absorpt_correction_T_min 0.5308
_exptl_absorpt_correction_type multi-scan
_exptl_absorpt_process_details CrystalClear
_exptl_crystal_colour Colorless
_exptl_crystal_density_diffrn 2.055
_exptl_crystal_density_method 'not measured'
_exptl_crystal_description Prism
_exptl_crystal_F_000 2872
_exptl_crystal_size_max 0.20
_exptl_crystal_size_mid 0.06
_exptl_crystal_size_min 0.06
_refine_diff_density_max 1.603
_refine_diff_density_min -1.641
_refine_diff_density_rms 0.166
_refine_ls_extinction_method none
_refine_ls_goodness_of_fit_ref 1.079
_refine_ls_hydrogen_treatment constr
_refine_ls_matrix_type full
_refine_ls_number_parameters 568
_refine_ls_number_reflns 11639
_refine_ls_number_restraints 0
_refine_ls_restrained_S_all 1.079
_refine_ls_R_factor_all 0.0502
_refine_ls_R_factor_gt 0.0431
_refine_ls_shift/su_max 0.003
_refine_ls_shift/su_mean 0.000
_refine_ls_structure_factor_coef Fsqd
_refine_ls_weighting_details 'calc w=1/[\s^2^(Fo^2^)+(0.0512P)^2^+16.5572P] where P=(Fo^2^+2Fc^2^)/3'
_refine_ls_weighting_scheme calc
_refine_ls_wR_factor_gt 0.1077
_refine_ls_wR_factor_ref 0.1119
_reflns_number_gt 10381
_reflns_number_total 11639
_reflns_threshold_expression >2sigma(I)
_cod_data_source_file c2dt31976d.txt
_cod_data_source_block 9
_cod_depositor_comments
;
The following automatic conversions were performed:

'_symmetry_cell_setting' value 'Monoclinic' changed to 'monoclinic'
according to /home/saulius/struct/CIF-dictionaries/cif_core.dic
dictionary named 'cif_core.dic' version 2.4.2 from
2011-04-26.

'_exptl_absorpt_correction_type' value 'MULTI-SCAN'
changed to 'multi-scan' according to
/home/saulius/struct/CIF-dictionaries/cif_core.dic dictionary named
'cif_core.dic' version 2.4.2 from
2011-04-26.

'_refine_ls_hydrogen_treatment' value 'CONSTR' changed
to 'constr' according to
/home/saulius/struct/CIF-dictionaries/cif_core.dic dictionary named
'cif_core.dic' version 2.4.2 from 2011-04-26.

Automatic conversion script
Id: cif_fix_values 1891 2012-01-12 08:04:46Z andrius 
;
_cod_original_cell_volume 4881.9(12)
_cod_original_sg_symbol_H-M P2(1)/c
_cod_database_code 7022201

loop_
_symmetry_equiv_pos_as_xyz
'x, y, z'
'-x, y+1/2, -z+1/2'
'-x, -y, -z'
'x, -y-1/2, z-1/2'

loop_
_atom_site_label
_atom_site_type_symbol
_atom_site_fract_x
_atom_site_fract_y
_atom_site_fract_z
_atom_site_U_iso_or_equiv
_atom_site_adp_type
_atom_site_occupancy
_atom_site_symmetry_multiplicity
_atom_site_calc_flag
_atom_site_refinement_flags
Te1 Te 1.142683(19) 0.37025(2) 0.438660(18) 0.02029(8) Uani 1 1 d .
Te2 Te 1.08268(2) 0.209439(19) 0.319635(18) 0.01985(8) Uani 1 1 d .
Te3 Te 0.47884(2) 0.44635(2) 0.26204(2) 0.02978(10) Uani 1 1 d .
Te4 Te 0.55509(2) 0.64095(2) 0.22014(2) 0.02616(9) Uani 1 1 d .
Fe1 Fe 1.09862(4) 0.22234(4) 0.46182(4) 0.01967(15) Uani 1 1 d .
Fe2 Fe 1.00853(4) 0.32505(4) 0.38028(4) 0.01605(14) Uani 1 1 d .
Fe3 Fe 0.61864(4) 0.49885(5) 0.24495(4) 0.02139(16) Uani 1 1 d .
Fe4 Fe 0.50557(5) 0.51745(5) 0.13996(4) 0.02429(17) Uani 1 1 d .
P1 P 0.98064(7) 0.41705(7) 0.28953(7) 0.0147(2) Uani 1 1 d .
P2 P 0.67626(7) 0.50692(8) 0.36005(7) 0.0175(2) Uani 1 1 d .
O1 O 1.2370(3) 0.1191(3) 0.5051(3) 0.0414(11) Uani 1 1 d .
O2 O 1.0734(3) 0.2816(3) 0.6130(2) 0.0388(10) Uani 1 1 d .
O3 O 0.9833(3) 0.0866(3) 0.4601(3) 0.0388(10) Uani 1 1 d .
O4 O 0.9442(2) 0.4130(2) 0.5051(2) 0.0289(8) Uani 1 1 d .
O5 O 0.8596(2) 0.2341(2) 0.3640(2) 0.0329(9) Uani 1 1 d .
O6 O 0.6735(3) 0.3327(3) 0.2076(3) 0.0405(10) Uani 1 1 d .
O7 O 0.7483(2) 0.5677(3) 0.1673(2) 0.0329(9) Uani 1 1 d .
O8 O 0.5308(3) 0.3527(3) 0.0780(3) 0.0465(12) Uani 1 1 d .
O9 O 0.6042(3) 0.5865(3) 0.0295(2) 0.0418(11) Uani 1 1 d .
O10 O 0.3445(3) 0.5570(3) 0.0766(3) 0.0419(11) Uani 1 1 d .
C1 C 1.1845(3) 0.1614(4) 0.4855(3) 0.0298(12) Uani 1 1 d .
C2 C 1.0820(3) 0.2586(4) 0.5536(3) 0.0278(12) Uani 1 1 d .
C3 C 1.0279(3) 0.1405(3) 0.4614(3) 0.0258(11) Uani 1 1 d .
C4 C 0.9698(3) 0.3795(3) 0.4548(3) 0.0225(10) Uani 1 1 d .
C5 C 0.9187(3) 0.2679(3) 0.3676(3) 0.0238(11) Uani 1 1 d .
C6 C 0.6496(3) 0.3971(4) 0.2235(3) 0.0277(12) Uani 1 1 d .
C7 C 0.6975(3) 0.5413(3) 0.1978(3) 0.0238(11) Uani 1 1 d .
C8 C 0.5189(3) 0.4161(4) 0.1028(3) 0.0308(12) Uani 1 1 d .
C9 C 0.5656(3) 0.5609(4) 0.0733(3) 0.0295(12) Uani 1 1 d .
C10 C 0.4069(4) 0.5426(4) 0.1020(3) 0.0301(12) Uani 1 1 d .
C11 C 1.2353(3) 0.3689(3) 0.3622(3) 0.0262(11) Uani 1 1 d .
H11A H 1.2202 0.4075 0.3206 0.031 Uiso 1 1 calc R
H11B H 1.2841 0.3909 0.3890 0.031 Uiso 1 1 calc R
C12 C 1.2544(3) 0.2867(3) 0.3291(3) 0.0289(12) Uani 1 1 d .
H12A H 1.2640 0.2459 0.3701 0.035 Uiso 1 1 calc R
H12B H 1.3038 0.2920 0.3035 0.035 Uiso 1 1 calc R
C13 C 1.1898(3) 0.2540(3) 0.2739(3) 0.0263(11) Uani 1 1 d .
H13A H 1.2121 0.2081 0.2454 0.032 Uiso 1 1 calc R
H13B H 1.1749 0.2988 0.2377 0.032 Uiso 1 1 calc R
C14 C 1.0636(3) 0.4749(3) 0.2553(3) 0.0166(9) Uani 1 1 d .
C15 C 1.0953(3) 0.5431(3) 0.2932(3) 0.0216(10) Uani 1 1 d .
H15 H 1.0734 0.5614 0.3376 0.026 Uiso 1 1 calc R
C16 C 1.1589(3) 0.5853(3) 0.2669(3) 0.0245(11) Uani 1 1 d .
H16 H 1.1794 0.6329 0.2928 0.029 Uiso 1 1 calc R
C17 C 1.1930(3) 0.5583(3) 0.2031(3) 0.0243(11) Uani 1 1 d .
H17 H 1.2369 0.5871 0.1857 0.029 Uiso 1 1 calc R
C18 C 1.1625(3) 0.4894(4) 0.1651(3) 0.0273(12) Uani 1 1 d .
H18 H 1.1858 0.4706 0.1216 0.033 Uiso 1 1 calc R
C19 C 1.0981(3) 0.4476(3) 0.1905(3) 0.0232(11) Uani 1 1 d .
H19 H 1.0773 0.4005 0.1640 0.028 Uiso 1 1 calc R
C20 C 0.9281(3) 0.3846(3) 0.2006(3) 0.0181(9) Uani 1 1 d .
C21 C 0.8965(3) 0.4433(3) 0.1508(3) 0.0235(11) Uani 1 1 d .
H21 H 0.9014 0.5003 0.1635 0.028 Uiso 1 1 calc R
C22 C 0.8578(3) 0.4213(4) 0.0829(3) 0.0280(12) Uani 1 1 d .
H22 H 0.8357 0.4629 0.0500 0.034 Uiso 1 1 calc R
C23 C 0.8515(3) 0.3392(4) 0.0631(3) 0.0297(12) Uani 1 1 d .
H23 H 0.8257 0.3238 0.0162 0.036 Uiso 1 1 calc R
C24 C 0.8830(3) 0.2786(3) 0.1120(3) 0.0292(12) Uani 1 1 d .
H24 H 0.8796 0.2217 0.0983 0.035 Uiso 1 1 calc R
C25 C 0.9194(3) 0.3015(3) 0.1812(3) 0.0223(10) Uani 1 1 d .
H25 H 0.9386 0.2600 0.2155 0.027 Uiso 1 1 calc R
C26 C 0.9161(3) 0.4998(3) 0.3199(3) 0.0163(9) Uani 1 1 d .
H26A H 0.9391 0.5233 0.3678 0.020 Uiso 1 1 calc R
H26B H 0.9130 0.5447 0.2821 0.020 Uiso 1 1 calc R
C27 C 0.8323(3) 0.4677(3) 0.3304(3) 0.0173(9) Uani 1 1 d .
H27A H 0.8075 0.4483 0.2817 0.021 Uiso 1 1 calc R
H27B H 0.8355 0.4198 0.3652 0.021 Uiso 1 1 calc R
C28 C 0.7807(3) 0.5353(3) 0.3617(3) 0.0184(10) Uani 1 1 d .
H28A H 0.7858 0.5866 0.3321 0.022 Uiso 1 1 calc R
H28B H 0.8006 0.5475 0.4140 0.022 Uiso 1 1 calc R
C29 C 0.6783(3) 0.4149(3) 0.4202(3) 0.0203(10) Uani 1 1 d .
C30 C 0.6367(3) 0.3433(3) 0.3986(3) 0.0303(12) Uani 1 1 d .
H30 H 0.6084 0.3404 0.3508 0.036 Uiso 1 1 calc R
C31 C 0.6368(4) 0.2757(4) 0.4476(4) 0.0389(15) Uani 1 1 d .
H31 H 0.6080 0.2271 0.4329 0.047 Uiso 1 1 calc R
C32 C 0.6778(4) 0.2788(4) 0.5161(4) 0.0433(17) Uani 1 1 d .
H32 H 0.6772 0.2328 0.5492 0.052 Uiso 1 1 calc R
C33 C 0.7197(4) 0.3489(4) 0.5370(4) 0.0393(15) Uani 1 1 d .
H33 H 0.7483 0.3511 0.5847 0.047 Uiso 1 1 calc R
C34 C 0.7207(3) 0.4159(4) 0.4895(3) 0.0290(12) Uani 1 1 d .
H34 H 0.7509 0.4636 0.5045 0.035 Uiso 1 1 calc R
C35 C 0.6382(3) 0.5852(3) 0.4217(3) 0.0189(10) Uani 1 1 d .
C36 C 0.6599(3) 0.6686(3) 0.4138(3) 0.0269(11) Uani 1 1 d .
H36 H 0.6960 0.6835 0.3781 0.032 Uiso 1 1 calc R
C37 C 0.6289(3) 0.7295(4) 0.4580(3) 0.0302(12) Uani 1 1 d .
H37 H 0.6438 0.7858 0.4524 0.036 Uiso 1 1 calc R
C38 C 0.5760(3) 0.7077(4) 0.5103(3) 0.0315(13) Uani 1 1 d .
H38 H 0.5545 0.7491 0.5405 0.038 Uiso 1 1 calc R
C39 C 0.5550(3) 0.6259(4) 0.5182(3) 0.0309(13) Uani 1 1 d .
H39 H 0.5188 0.6109 0.5538 0.037 Uiso 1 1 calc R
C40 C 0.5863(3) 0.5657(3) 0.4747(3) 0.0258(11) Uani 1 1 d .
H40 H 0.5719 0.5094 0.4813 0.031 Uiso 1 1 calc R
C41 C 0.4103(4) 0.5311(4) 0.3256(3) 0.0396(15) Uani 1 1 d .
H41A H 0.3581 0.5052 0.3314 0.048 Uiso 1 1 calc R
H41B H 0.4373 0.5364 0.3764 0.048 Uiso 1 1 calc R
C42 C 0.3958(3) 0.6180(4) 0.2946(4) 0.0372(14) Uani 1 1 d .
H42A H 0.3744 0.6139 0.2416 0.045 Uiso 1 1 calc R
H42B H 0.3553 0.6456 0.3230 0.045 Uiso 1 1 calc R
C43 C 0.4695(3) 0.6708(4) 0.2987(4) 0.0364(14) Uani 1 1 d .
H43A H 0.4956 0.6664 0.3499 0.044 Uiso 1 1 calc R
H43B H 0.4535 0.7294 0.2909 0.044 Uiso 1 1 calc R

loop_
_atom_site_aniso_label
_atom_site_aniso_U_11
_atom_site_aniso_U_22
_atom_site_aniso_U_33
_atom_site_aniso_U_23
_atom_site_aniso_U_13
_atom_site_aniso_U_12
Te1 0.02054(17) 0.01958(17) 0.02062(16) -0.00236(12) 0.00067(12) -0.00139(12)
Te2 0.02342(17) 0.01586(17) 0.02067(16) -0.00253(12) 0.00427(12) 0.00268(12)
Te3 0.02296(18) 0.0345(2) 0.0322(2) 0.00585(15) 0.00433(15) -0.00523(14)
Te4 0.02305(18) 0.02466(19) 0.03112(19) -0.00183(14) 0.00425(14) 0.00088(13)
Fe1 0.0214(4) 0.0187(4) 0.0191(3) 0.0025(3) 0.0029(3) 0.0020(3)
Fe2 0.0166(3) 0.0147(3) 0.0172(3) -0.0008(3) 0.0041(3) 0.0012(2)
Fe3 0.0177(4) 0.0232(4) 0.0236(4) -0.0012(3) 0.0035(3) -0.0002(3)
Fe4 0.0211(4) 0.0266(4) 0.0252(4) -0.0002(3) 0.0023(3) -0.0019(3)
P1 0.0144(6) 0.0137(6) 0.0165(6) -0.0008(4) 0.0043(4) 0.0009(4)
P2 0.0150(6) 0.0180(6) 0.0199(6) -0.0015(5) 0.0042(5) 0.0018(4)
O1 0.030(2) 0.039(3) 0.055(3) 0.016(2) 0.003(2) 0.0103(19)
O2 0.052(3) 0.045(3) 0.019(2) -0.0029(18) 0.0055(19) -0.008(2)
O3 0.043(3) 0.028(2) 0.047(3) 0.0013(19) 0.016(2) -0.0087(19)
O4 0.033(2) 0.030(2) 0.0242(19) -0.0037(16) 0.0109(16) 0.0055(16)
O5 0.025(2) 0.029(2) 0.046(2) -0.0035(18) 0.0081(18) -0.0101(16)
O6 0.044(3) 0.033(2) 0.045(3) -0.012(2) 0.003(2) -0.0012(19)
O7 0.025(2) 0.039(2) 0.036(2) 0.0048(18) 0.0105(17) -0.0033(17)
O8 0.057(3) 0.033(3) 0.048(3) -0.010(2) -0.005(2) 0.006(2)
O9 0.041(3) 0.051(3) 0.034(2) 0.007(2) 0.009(2) -0.007(2)
O10 0.028(2) 0.050(3) 0.047(3) -0.003(2) -0.003(2) 0.0070(19)
C1 0.030(3) 0.032(3) 0.029(3) 0.004(2) 0.008(2) 0.000(2)
C2 0.030(3) 0.028(3) 0.025(3) 0.007(2) 0.000(2) -0.003(2)
C3 0.027(3) 0.027(3) 0.024(3) 0.006(2) 0.007(2) 0.008(2)
C4 0.022(3) 0.023(3) 0.023(3) 0.004(2) 0.004(2) 0.0022(19)
C5 0.030(3) 0.017(3) 0.025(3) -0.003(2) 0.005(2) 0.004(2)
C6 0.025(3) 0.028(3) 0.029(3) -0.007(2) 0.000(2) -0.004(2)
C7 0.020(3) 0.029(3) 0.022(2) -0.001(2) 0.000(2) 0.003(2)
C8 0.030(3) 0.032(3) 0.029(3) 0.003(2) -0.006(2) -0.002(2)
C9 0.030(3) 0.030(3) 0.028(3) 0.003(2) 0.004(2) -0.001(2)
C10 0.031(3) 0.028(3) 0.031(3) -0.002(2) 0.001(2) -0.002(2)
C11 0.019(3) 0.023(3) 0.037(3) 0.005(2) 0.002(2) -0.0013(19)
C12 0.022(3) 0.030(3) 0.036(3) 0.005(2) 0.009(2) 0.009(2)
C13 0.029(3) 0.023(3) 0.029(3) -0.002(2) 0.014(2) 0.003(2)
C14 0.012(2) 0.019(2) 0.019(2) 0.0014(18) 0.0034(17) 0.0024(17)
C15 0.020(2) 0.023(3) 0.022(2) -0.004(2) 0.0044(19) 0.0002(19)
C16 0.022(3) 0.022(3) 0.030(3) -0.001(2) 0.003(2) -0.004(2)
C17 0.015(2) 0.025(3) 0.034(3) 0.005(2) 0.007(2) -0.0024(19)
C18 0.023(3) 0.034(3) 0.026(3) 0.002(2) 0.009(2) 0.002(2)
C19 0.022(3) 0.025(3) 0.024(3) -0.004(2) 0.005(2) 0.000(2)
C20 0.016(2) 0.022(3) 0.018(2) -0.0036(18) 0.0072(18) -0.0010(18)
C21 0.029(3) 0.022(3) 0.020(2) -0.001(2) 0.006(2) -0.001(2)
C22 0.028(3) 0.030(3) 0.025(3) 0.004(2) -0.002(2) 0.002(2)
C23 0.027(3) 0.043(3) 0.020(3) -0.006(2) 0.001(2) -0.005(2)
C24 0.032(3) 0.023(3) 0.033(3) -0.007(2) 0.002(2) -0.008(2)
C25 0.022(3) 0.023(3) 0.021(2) -0.001(2) 0.000(2) -0.0031(19)
C26 0.014(2) 0.017(2) 0.018(2) -0.0019(18) 0.0028(17) 0.0007(17)
C27 0.012(2) 0.019(2) 0.022(2) -0.0021(18) 0.0056(18) 0.0015(17)
C28 0.018(2) 0.015(2) 0.023(2) -0.0036(18) 0.0048(19) 0.0026(17)
C29 0.016(2) 0.022(3) 0.024(2) 0.002(2) 0.0103(19) 0.0038(18)
C30 0.027(3) 0.025(3) 0.040(3) 0.003(2) 0.005(2) 0.002(2)
C31 0.032(3) 0.020(3) 0.066(5) 0.008(3) 0.011(3) 0.004(2)
C32 0.034(3) 0.042(4) 0.055(4) 0.029(3) 0.014(3) 0.014(3)
C33 0.032(3) 0.052(4) 0.035(3) 0.014(3) 0.003(3) 0.013(3)
C34 0.026(3) 0.033(3) 0.029(3) 0.001(2) 0.006(2) 0.005(2)
C35 0.015(2) 0.022(3) 0.020(2) -0.0009(19) -0.0006(18) 0.0055(18)
C36 0.020(3) 0.026(3) 0.036(3) -0.008(2) 0.011(2) -0.001(2)
C37 0.022(3) 0.028(3) 0.042(3) -0.010(2) 0.004(2) 0.002(2)
C38 0.030(3) 0.037(3) 0.028(3) -0.009(2) 0.007(2) 0.012(2)
C39 0.024(3) 0.041(3) 0.029(3) 0.004(2) 0.013(2) 0.009(2)
C40 0.024(3) 0.028(3) 0.026(3) 0.003(2) 0.007(2) 0.005(2)
C41 0.026(3) 0.063(4) 0.032(3) 0.004(3) 0.015(3) 0.001(3)
C42 0.023(3) 0.054(4) 0.035(3) -0.006(3) 0.006(2) 0.006(3)
C43 0.026(3) 0.044(4) 0.039(3) -0.008(3) 0.007(3) 0.010(3)

loop_
_atom_type_symbol
_atom_type_description
_atom_type_scat_dispersion_real
_atom_type_scat_dispersion_imag
_atom_type_scat_source
C C 0.0033 0.0016 'International Tables Vol C Tables 4.2.6.8 and 6.1.1.4'
H H 0.0000 0.0000 'International Tables Vol C Tables 4.2.6.8 and 6.1.1.4'
O O 0.0106 0.0060 'International Tables Vol C Tables 4.2.6.8 and 6.1.1.4'
P P 0.1023 0.0942 'International Tables Vol C Tables 4.2.6.8 and 6.1.1.4'
Fe Fe 0.3463 0.8444 'International Tables Vol C Tables 4.2.6.8 and 6.1.1.4'
Te Te -0.5308 1.6751 'International Tables Vol C Tables 4.2.6.8 and 6.1.1.4'

loop_
_geom_angle_atom_site_label_1
_geom_angle_atom_site_label_2
_geom_angle_atom_site_label_3
_geom_angle
C11 Te1 Fe2 114.12(15)
C11 Te1 Fe1 109.31(14)
Fe2 Te1 Fe1 62.11(2)
C13 Te2 Fe2 111.96(14)
C13 Te2 Fe1 108.79(15)
Fe2 Te2 Fe1 62.03(2)
C41 Te3 Fe4 107.73(17)
C41 Te3 Fe3 113.11(18)
Fe4 Te3 Fe3 61.27(3)
C43 Te4 Fe3 112.57(18)
C43 Te4 Fe4 109.41(18)
Fe3 Te4 Fe4 61.02(3)
C1 Fe1 C3 97.5(3)
C1 Fe1 C2 98.4(3)
C3 Fe1 C2 95.3(3)
C1 Fe1 Te1 108.13(19)
C3 Fe1 Te1 154.12(17)
C2 Fe1 Te1 84.93(18)
C1 Fe1 Te2 102.44(19)
C3 Fe1 Te2 85.15(17)
C2 Fe1 Te2 158.97(18)
Te1 Fe1 Te2 85.63(2)
C1 Fe1 Fe2 155.88(18)
C3 Fe1 Fe2 95.89(17)
C2 Fe1 Fe2 100.30(18)
Te1 Fe1 Fe2 58.82(2)
Te2 Fe1 Fe2 58.83(2)
C4 Fe2 C5 89.4(2)
C4 Fe2 P1 98.60(17)
C5 Fe2 P1 96.94(17)
C4 Fe2 Te1 85.38(17)
C5 Fe2 Te1 158.88(17)
P1 Fe2 Te1 104.06(4)
C4 Fe2 Te2 156.00(17)
C5 Fe2 Te2 90.70(16)
P1 Fe2 Te2 105.21(4)
Te1 Fe2 Te2 85.95(2)
C4 Fe2 Fe1 97.37(17)
C5 Fe2 Fe1 101.53(17)
P1 Fe2 Fe1 155.63(5)
Te1 Fe2 Fe1 59.07(2)
Te2 Fe2 Fe1 59.15(2)
C7 Fe3 C6 90.4(3)
C7 Fe3 P2 97.18(17)
C6 Fe3 P2 97.96(18)
C7 Fe3 Te4 83.97(17)
C6 Fe3 Te4 156.86(18)
P2 Fe3 Te4 105.00(4)
C7 Fe3 Te3 157.64(17)
C6 Fe3 Te3 90.68(18)
P2 Fe3 Te3 104.77(4)
Te4 Fe3 Te3 86.29(3)
C7 Fe3 Fe4 98.81(17)
C6 Fe3 Fe4 99.49(18)
P2 Fe3 Fe4 156.16(5)
Te4 Fe3 Fe4 59.53(3)
Te3 Fe3 Fe4 59.01(3)
C9 Fe4 C8 90.9(3)
C9 Fe4 C10 102.8(3)
C8 Fe4 C10 101.9(3)
C9 Fe4 Te3 155.27(19)
C8 Fe4 Te3 86.74(19)
C10 Fe4 Te3 101.79(19)
C9 Fe4 Te4 83.61(19)
C8 Fe4 Te4 151.18(18)
C10 Fe4 Te4 106.93(18)
Te3 Fe4 Te4 86.64(3)
C9 Fe4 Fe3 95.90(19)
C8 Fe4 Fe3 93.23(18)
C10 Fe4 Fe3 155.62(19)
Te3 Fe4 Fe3 59.71(3)
Te4 Fe4 Fe3 59.45(3)
C14 P1 C26 102.7(2)
C14 P1 C20 100.9(2)
C26 P1 C20 101.7(2)
C14 P1 Fe2 117.27(16)
C26 P1 Fe2 111.52(16)
C20 P1 Fe2 120.26(17)
C35 P2 C28 101.8(2)
C35 P2 C29 101.4(2)
C28 P2 C29 102.7(2)
C35 P2 Fe3 116.81(16)
C28 P2 Fe3 112.81(17)
C29 P2 Fe3 119.06(18)
O1 C1 Fe1 174.7(5)
O2 C2 Fe1 178.2(5)
O3 C3 Fe1 178.4(5)
O4 C4 Fe2 177.8(5)
O5 C5 Fe2 175.1(5)
O6 C6 Fe3 176.0(5)
O7 C7 Fe3 179.4(5)
O8 C8 Fe4 176.7(6)
O9 C9 Fe4 177.9(6)
O10 C10 Fe4 178.3(6)
C12 C11 Te1 116.6(4)
C12 C11 H11A 108.1
Te1 C11 H11A 108.1
C12 C11 H11B 108.1
Te1 C11 H11B 108.1
H11A C11 H11B 107.3
C11 C12 C13 113.5(4)
C11 C12 H12A 108.9
C13 C12 H12A 108.9
C11 C12 H12B 108.9
C13 C12 H12B 108.9
H12A C12 H12B 107.7
C12 C13 Te2 117.0(4)
C12 C13 H13A 108.1
Te2 C13 H13A 108.1
C12 C13 H13B 108.1
Te2 C13 H13B 108.1
H13A C13 H13B 107.3
C15 C14 C19 118.9(4)
C15 C14 P1 121.4(4)
C19 C14 P1 119.6(4)
C14 C15 C16 120.5(5)
C14 C15 H15 119.8
C16 C15 H15 119.8
C15 C16 C17 120.6(5)
C15 C16 H16 119.7
C17 C16 H16 119.7
C18 C17 C16 119.6(5)
C18 C17 H17 120.2
C16 C17 H17 120.2
C17 C18 C19 120.2(5)
C17 C18 H18 119.9
C19 C18 H18 119.9
C18 C19 C14 120.2(5)
C18 C19 H19 119.9
C14 C19 H19 119.9
C21 C20 C25 118.2(5)
C21 C20 P1 120.2(4)
C25 C20 P1 121.7(4)
C20 C21 C22 121.8(5)
C20 C21 H21 119.1
C22 C21 H21 119.1
C23 C22 C21 119.7(5)
C23 C22 H22 120.1
C21 C22 H22 120.1
C22 C23 C24 119.8(5)
C22 C23 H23 120.1
C24 C23 H23 120.1
C23 C24 C25 119.8(5)
C23 C24 H24 120.1
C25 C24 H24 120.1
C20 C25 C24 120.7(5)
C20 C25 H25 119.7
C24 C25 H25 119.7
C27 C26 P1 111.7(3)
C27 C26 H26A 109.3
P1 C26 H26A 109.3
C27 C26 H26B 109.3
P1 C26 H26B 109.3
H26A C26 H26B 107.9
C28 C27 C26 111.3(4)
C28 C27 H27A 109.4
C26 C27 H27A 109.4
C28 C27 H27B 109.4
C26 C27 H27B 109.4
H27A C27 H27B 108.0
C27 C28 P2 113.3(3)
C27 C28 H28A 108.9
P2 C28 H28A 108.9
C27 C28 H28B 108.9
P2 C28 H28B 108.9
H28A C28 H28B 107.7
C34 C29 C30 118.4(5)
C34 C29 P2 120.0(4)
C30 C29 P2 121.5(4)
C29 C30 C31 119.8(6)
C29 C30 H30 120.1
C31 C30 H30 120.1
C32 C31 C30 120.7(6)
C32 C31 H31 119.7
C30 C31 H31 119.7
C31 C32 C33 119.6(6)
C31 C32 H32 120.2
C33 C32 H32 120.2
C32 C33 C34 120.7(6)
C32 C33 H33 119.7
C34 C33 H33 119.7
C33 C34 C29 120.8(6)
C33 C34 H34 119.6
C29 C34 H34 119.6
C40 C35 C36 118.2(5)
C40 C35 P2 122.1(4)
C36 C35 P2 119.7(4)
C37 C36 C35 120.5(5)
C37 C36 H36 119.8
C35 C36 H36 119.8
C36 C37 C38 119.8(6)
C36 C37 H37 120.1
C38 C37 H37 120.1
C39 C38 C37 119.7(5)
C39 C38 H38 120.1
C37 C38 H38 120.1
C40 C39 C38 120.3(5)
C40 C39 H39 119.9
C38 C39 H39 119.9
C39 C40 C35 121.5(5)
C39 C40 H40 119.3
C35 C40 H40 119.3
C42 C41 Te3 117.8(4)
C42 C41 H41A 107.9
Te3 C41 H41A 107.9
C42 C41 H41B 107.9
Te3 C41 H41B 107.9
H41A C41 H41B 107.2
C43 C42 C41 113.1(5)
C43 C42 H42A 109.0
C41 C42 H42A 109.0
C43 C42 H42B 109.0
C41 C42 H42B 109.0
H42A C42 H42B 107.8
C42 C43 Te4 116.1(4)
C42 C43 H43A 108.3
Te4 C43 H43A 108.3
C42 C43 H43B 108.3
Te4 C43 H43B 108.3
H43A C43 H43B 107.4

loop_
_geom_bond_atom_site_label_1
_geom_bond_atom_site_label_2
_geom_bond_distance
Te1 C11 2.161(5)
Te1 Fe2 2.5366(8)
Te1 Fe1 2.5435(8)
Te2 C13 2.171(5)
Te2 Fe2 2.5390(8)
Te2 Fe1 2.5474(9)
Te3 C41 2.173(6)
Te3 Fe4 2.5393(9)
Te3 Fe3 2.5578(9)
Te4 C43 2.151(6)
Te4 Fe3 2.5570(9)
Te4 Fe4 2.5589(9)
Fe1 C1 1.781(6)
Fe1 C3 1.783(6)
Fe1 C2 1.786(6)
Fe1 Fe2 2.6207(10)
Fe2 C4 1.764(5)
Fe2 C5 1.780(6)
Fe2 P1 2.2242(14)
Fe3 C7 1.773(5)
Fe3 C6 1.775(6)
Fe3 P2 2.2155(15)
Fe3 Fe4 2.5974(11)
Fe4 C9 1.771(6)
Fe4 C8 1.785(6)
Fe4 C10 1.804(6)
P1 C14 1.833(5)
P1 C26 1.835(5)
P1 C20 1.840(5)
P2 C35 1.826(5)
P2 C28 1.827(5)
P2 C29 1.833(5)
O1 C1 1.154(7)
O2 C2 1.146(7)
O3 C3 1.151(7)
O4 C4 1.163(6)
O5 C5 1.139(7)
O6 C6 1.158(7)
O7 C7 1.137(6)
O8 C8 1.139(7)
O9 C9 1.138(7)
O10 C10 1.142(7)
C11 C12 1.498(8)
C11 H11A 0.9900
C11 H11B 0.9900
C12 C13 1.513(8)
C12 H12A 0.9900
C12 H12B 0.9900
C13 H13A 0.9900
C13 H13B 0.9900
C14 C15 1.380(7)
C14 C19 1.409(7)
C15 C16 1.387(7)
C15 H15 0.9500
C16 C17 1.388(8)
C16 H16 0.9500
C17 C18 1.382(8)
C17 H17 0.9500
C18 C19 1.389(7)
C18 H18 0.9500
C19 H19 0.9500
C20 C21 1.380(7)
C20 C25 1.389(7)
C21 C22 1.382(7)
C21 H21 0.9500
C22 C23 1.374(8)
C22 H22 0.9500
C23 C24 1.391(8)
C23 H23 0.9500
C24 C25 1.391(7)
C24 H24 0.9500
C25 H25 0.9500
C26 C27 1.538(6)
C26 H26A 0.9900
C26 H26B 0.9900
C27 C28 1.531(6)
C27 H27A 0.9900
C27 H27B 0.9900
C28 H28A 0.9900
C28 H28B 0.9900
C29 C34 1.387(8)
C29 C30 1.391(8)
C30 C31 1.399(8)
C30 H30 0.9500
C31 C32 1.364(10)
C31 H31 0.9500
C32 C33 1.371(10)
C32 H32 0.9500
C33 C34 1.376(8)
C33 H33 0.9500
C34 H34 0.9500
C35 C40 1.379(7)
C35 C36 1.405(7)
C36 C37 1.388(7)
C36 H36 0.9500
C37 C38 1.390(8)
C37 H37 0.9500
C38 C39 1.377(8)
C38 H38 0.9500
C39 C40 1.376(8)
C39 H39 0.9500
C40 H40 0.9500
C41 C42 1.521(9)
C41 H41A 0.9900
C41 H41B 0.9900
C42 C43 1.511(9)
C42 H42A 0.9900
C42 H42B 0.9900
C43 H43A 0.9900
C43 H43B 0.9900

loop_
_geom_torsion_atom_site_label_1
_geom_torsion_atom_site_label_2
_geom_torsion_atom_site_label_3
_geom_torsion_atom_site_label_4
_geom_torsion
C11 Te1 Fe1 C1 49.9(3)
Fe2 Te1 Fe1 C1 157.6(2)
C11 Te1 Fe1 C3 -121.2(4)
Fe2 Te1 Fe1 C3 -13.5(4)
C11 Te1 Fe1 C2 147.0(2)
Fe2 Te1 Fe1 C2 -105.28(18)
C11 Te1 Fe1 Te2 -51.82(16)
Fe2 Te1 Fe1 Te2 55.91(2)
C11 Te1 Fe1 Fe2 -107.73(16)
C13 Te2 Fe1 C1 -58.1(2)
Fe2 Te2 Fe1 C1 -163.5(2)
C13 Te2 Fe1 C3 -154.7(2)
Fe2 Te2 Fe1 C3 99.89(17)
C13 Te2 Fe1 C2 113.1(5)
Fe2 Te2 Fe1 C2 7.6(5)
C13 Te2 Fe1 Te1 49.56(15)
Fe2 Te2 Fe1 Te1 -55.90(2)
C13 Te2 Fe1 Fe2 105.46(15)
C11 Te1 Fe2 C4 -158.6(2)
Fe1 Te1 Fe2 C4 101.44(17)
C11 Te1 Fe2 C5 125.2(5)
Fe1 Te1 Fe2 C5 25.2(5)
C11 Te1 Fe2 P1 -60.87(16)
Fe1 Te1 Fe2 P1 -160.83(5)
C11 Te1 Fe2 Te2 43.81(15)
Fe1 Te1 Fe2 Te2 -56.16(2)
C11 Te1 Fe2 Fe1 99.96(15)
C13 Te2 Fe2 C4 -113.3(5)
Fe1 Te2 Fe2 C4 -12.9(4)
C13 Te2 Fe2 C5 156.6(2)
Fe1 Te2 Fe2 C5 -103.03(17)
C13 Te2 Fe2 P1 59.26(17)
Fe1 Te2 Fe2 P1 159.58(5)
C13 Te2 Fe2 Te1 -44.23(17)
Fe1 Te2 Fe2 Te1 56.09(2)
C13 Te2 Fe2 Fe1 -100.32(17)
C1 Fe1 Fe2 C4 -142.6(5)
C3 Fe1 Fe2 C4 94.0(2)
C2 Fe1 Fe2 C4 -2.5(3)
Te1 Fe1 Fe2 C4 -80.09(17)
Te2 Fe1 Fe2 C4 174.73(18)
C1 Fe1 Fe2 C5 126.5(5)
C3 Fe1 Fe2 C5 3.1(2)
C2 Fe1 Fe2 C5 -93.4(3)
Te1 Fe1 Fe2 C5 -170.98(17)
Te2 Fe1 Fe2 C5 83.84(17)
C1 Fe1 Fe2 P1 -12.0(5)
C3 Fe1 Fe2 P1 -135.4(2)
C2 Fe1 Fe2 P1 128.1(2)
Te1 Fe1 Fe2 P1 50.51(11)
Te2 Fe1 Fe2 P1 -54.67(11)
C1 Fe1 Fe2 Te1 -62.5(5)
C3 Fe1 Fe2 Te1 174.13(18)
C2 Fe1 Fe2 Te1 77.59(18)
Te2 Fe1 Fe2 Te1 -105.19(2)
C1 Fe1 Fe2 Te2 42.7(5)
C3 Fe1 Fe2 Te2 -80.69(17)
C2 Fe1 Fe2 Te2 -177.23(19)
Te1 Fe1 Fe2 Te2 105.19(2)
C43 Te4 Fe3 C7 -155.6(2)
Fe4 Te4 Fe3 C7 103.94(17)
C43 Te4 Fe3 C6 127.6(5)
Fe4 Te4 Fe3 C6 27.1(5)
C43 Te4 Fe3 P2 -59.78(19)
Fe4 Te4 Fe3 P2 -160.22(5)
C43 Te4 Fe3 Te3 44.52(19)
Fe4 Te4 Fe3 Te3 -55.91(3)
C43 Te4 Fe3 Fe4 100.44(19)
C41 Te3 Fe3 C7 -106.2(5)
Fe4 Te3 Fe3 C7 -7.9(5)
C41 Te3 Fe3 C6 161.1(3)
Fe4 Te3 Fe3 C6 -100.67(19)
C41 Te3 Fe3 P2 62.65(19)
Fe4 Te3 Fe3 P2 160.91(5)
C41 Te3 Fe3 Te4 -41.89(19)
Fe4 Te3 Fe3 Te4 56.36(3)
C41 Te3 Fe3 Fe4 -98.26(19)
C41 Te3 Fe4 C9 117.7(5)
Fe3 Te3 Fe4 C9 10.6(5)
C41 Te3 Fe4 C8 -157.2(3)
Fe3 Te3 Fe4 C8 95.67(19)
C41 Te3 Fe4 C10 -55.7(3)
Fe3 Te3 Fe4 C10 -162.87(19)
C41 Te3 Fe4 Te4 50.88(19)
Fe3 Te3 Fe4 Te4 -56.27(3)
C41 Te3 Fe4 Fe3 107.14(19)
C43 Te4 Fe4 C9 153.6(3)
Fe3 Te4 Fe4 C9 -100.73(19)
C43 Te4 Fe4 C8 -126.2(4)
Fe3 Te4 Fe4 C8 -20.5(4)
C43 Te4 Fe4 C10 52.1(3)
Fe3 Te4 Fe4 C10 157.8(2)
C43 Te4 Fe4 Te3 -49.17(19)
Fe3 Te4 Fe4 Te3 56.50(3)
C43 Te4 Fe4 Fe3 -105.67(19)
C7 Fe3 Fe4 C9 1.4(3)
C6 Fe3 Fe4 C9 -90.5(3)
P2 Fe3 Fe4 C9 133.0(2)
Te4 Fe3 Fe4 C9 79.00(19)
Te3 Fe3 Fe4 C9 -175.58(19)
C7 Fe3 Fe4 C8 92.6(3)
C6 Fe3 Fe4 C8 0.7(3)
P2 Fe3 Fe4 C8 -135.8(2)
Te4 Fe3 Fe4 C8 170.3(2)
Te3 Fe3 Fe4 C8 -84.3(2)
C7 Fe3 Fe4 C10 -138.7(5)
C6 Fe3 Fe4 C10 129.4(5)
P2 Fe3 Fe4 C10 -7.1(5)
Te4 Fe3 Fe4 C10 -61.1(5)
Te3 Fe3 Fe4 C10 44.3(5)
C7 Fe3 Fe4 Te3 176.97(18)
C6 Fe3 Fe4 Te3 85.04(19)
P2 Fe3 Fe4 Te3 -51.46(12)
Te4 Fe3 Fe4 Te3 -105.42(3)
C7 Fe3 Fe4 Te4 -77.61(18)
C6 Fe3 Fe4 Te4 -169.54(19)
P2 Fe3 Fe4 Te4 53.96(12)
Te3 Fe3 Fe4 Te4 105.42(3)
C4 Fe2 P1 C14 107.9(2)
C5 Fe2 P1 C14 -161.6(2)
Te1 Fe2 P1 C14 20.59(18)
Te2 Fe2 P1 C14 -68.99(18)
Fe1 Fe2 P1 C14 -22.5(2)
C4 Fe2 P1 C26 -10.1(2)
C5 Fe2 P1 C26 80.4(2)
Te1 Fe2 P1 C26 -97.41(17)
Te2 Fe2 P1 C26 173.01(16)
Fe1 Fe2 P1 C26 -140.45(18)
C4 Fe2 P1 C20 -128.9(2)
C5 Fe2 P1 C20 -38.5(2)
Te1 Fe2 P1 C20 143.74(17)
Te2 Fe2 P1 C20 54.16(18)
Fe1 Fe2 P1 C20 100.7(2)
C7 Fe3 P2 C35 108.4(3)
C6 Fe3 P2 C35 -160.2(3)
Te4 Fe3 P2 C35 22.7(2)
Te3 Fe3 P2 C35 -67.38(19)
Fe4 Fe3 P2 C35 -23.5(2)
C7 Fe3 P2 C28 -9.0(2)
C6 Fe3 P2 C28 82.4(3)
Te4 Fe3 P2 C28 -94.70(17)
Te3 Fe3 P2 C28 175.22(17)
Fe4 Fe3 P2 C28 -140.88(19)
C7 Fe3 P2 C29 -129.4(2)
C6 Fe3 P2 C29 -38.0(3)
Te4 Fe3 P2 C29 144.93(18)
Te3 Fe3 P2 C29 54.84(18)
Fe4 Fe3 P2 C29 98.7(2)
C3 Fe1 C1 O1 -46(6)
C2 Fe1 C1 O1 50(6)
Te1 Fe1 C1 O1 138(6)
Te2 Fe1 C1 O1 -133(6)
Fe2 Fe1 C1 O1 -169(6)
C1 Fe1 C2 O2 26(16)
C3 Fe1 C2 O2 125(16)
Te1 Fe1 C2 O2 -81(16)
Te2 Fe1 C2 O2 -145(16)
Fe2 Fe1 C2 O2 -138(16)
C1 Fe1 C3 O3 -50(20)
C2 Fe1 C3 O3 -149(20)
Te1 Fe1 C3 O3 122(20)
Te2 Fe1 C3 O3 52(20)
Fe2 Fe1 C3 O3 110(20)
C5 Fe2 C4 O4 63(13)
P1 Fe2 C4 O4 160(13)
Te1 Fe2 C4 O4 -96(13)
Te2 Fe2 C4 O4 -27(13)
Fe1 Fe2 C4 O4 -38(13)
C4 Fe2 C5 O5 -5(6)
P1 Fe2 C5 O5 -104(6)
Te1 Fe2 C5 O5 70(6)
Te2 Fe2 C5 O5 151(6)
Fe1 Fe2 C5 O5 92(6)
C7 Fe3 C6 O6 2(8)
P2 Fe3 C6 O6 -95(8)
Te4 Fe3 C6 O6 78(8)
Te3 Fe3 C6 O6 160(8)
Fe4 Fe3 C6 O6 101(8)
C6 Fe3 C7 O7 9(50)
P2 Fe3 C7 O7 107(50)
Te4 Fe3 C7 O7 -149(50)
Te3 Fe3 C7 O7 -84(50)
Fe4 Fe3 C7 O7 -91(50)
C9 Fe4 C8 O8 27(9)
C10 Fe4 C8 O8 130(9)
Te3 Fe4 C8 O8 -128(9)
Te4 Fe4 C8 O8 -51(10)
Fe3 Fe4 C8 O8 -69(9)
C8 Fe4 C9 O9 5(15)
C10 Fe4 C9 O9 -97(15)
Te3 Fe4 C9 O9 90(15)
Te4 Fe4 C9 O9 157(15)
Fe3 Fe4 C9 O9 99(15)
C9 Fe4 C10 O10 76(20)
C8 Fe4 C10 O10 -18(20)
Te3 Fe4 C10 O10 -107(20)
Te4 Fe4 C10 O10 163(20)
Fe3 Fe4 C10 O10 -145(20)
Fe2 Te1 C11 C12 -61.7(4)
Fe1 Te1 C11 C12 5.6(4)
Te1 C11 C12 C13 69.5(6)
C11 C12 C13 Te2 -72.3(5)
Fe2 Te2 C13 C12 65.2(4)
Fe1 Te2 C13 C12 -1.4(4)
C26 P1 C14 C15 41.7(5)
C20 P1 C14 C15 146.4(4)
Fe2 P1 C14 C15 -81.0(4)
C26 P1 C14 C19 -140.8(4)
C20 P1 C14 C19 -36.0(4)
Fe2 P1 C14 C19 96.6(4)
C19 C14 C15 C16 1.4(7)
P1 C14 C15 C16 179.0(4)
C14 C15 C16 C17 -1.5(8)
C15 C16 C17 C18 0.7(8)
C16 C17 C18 C19 0.3(8)
C17 C18 C19 C14 -0.3(8)
C15 C14 C19 C18 -0.5(7)
P1 C14 C19 C18 -178.1(4)
C14 P1 C20 C21 -62.7(4)
C26 P1 C20 C21 42.9(4)
Fe2 P1 C20 C21 166.6(3)
C14 P1 C20 C25 116.8(4)
C26 P1 C20 C25 -137.6(4)
Fe2 P1 C20 C25 -13.9(5)
C25 C20 C21 C22 -0.7(8)
P1 C20 C21 C22 178.8(4)
C20 C21 C22 C23 -1.2(8)
C21 C22 C23 C24 0.9(8)
C22 C23 C24 C25 1.1(9)
C21 C20 C25 C24 2.8(7)
P1 C20 C25 C24 -176.7(4)
C23 C24 C25 C20 -3.0(8)
C14 P1 C26 C27 164.1(3)
C20 P1 C26 C27 59.9(4)
Fe2 P1 C26 C27 -69.5(3)
P1 C26 C27 C28 175.5(3)
C26 C27 C28 P2 169.9(3)
C35 P2 C28 C27 165.6(4)
C29 P2 C28 C27 61.0(4)
Fe3 P2 C28 C27 -68.4(4)
C35 P2 C29 C34 -56.8(4)
C28 P2 C29 C34 48.2(4)
Fe3 P2 C29 C34 173.6(3)
C35 P2 C29 C30 122.0(4)
C28 P2 C29 C30 -133.0(4)
Fe3 P2 C29 C30 -7.6(5)
C34 C29 C30 C31 1.8(8)
P2 C29 C30 C31 -177.1(4)
C29 C30 C31 C32 -0.5(9)
C30 C31 C32 C33 -0.5(10)
C31 C32 C33 C34 0.1(10)
C32 C33 C34 C29 1.2(9)
C30 C29 C34 C33 -2.1(8)
P2 C29 C34 C33 176.7(4)
C28 P2 C35 C40 -137.0(4)
C29 P2 C35 C40 -31.3(5)
Fe3 P2 C35 C40 99.7(4)
C28 P2 C35 C36 45.2(5)
C29 P2 C35 C36 150.8(4)
Fe3 P2 C35 C36 -78.1(4)
C40 C35 C36 C37 -0.7(8)
P2 C35 C36 C37 177.3(4)
C35 C36 C37 C38 0.0(8)
C36 C37 C38 C39 0.3(9)
C37 C38 C39 C40 0.2(9)
C38 C39 C40 C35 -1.0(9)
C36 C35 C40 C39 1.2(8)
P2 C35 C40 C39 -176.7(4)
Fe4 Te3 C41 C42 -5.7(5)
Fe3 Te3 C41 C42 60.0(5)
Te3 C41 C42 C43 -70.1(6)
C41 C42 C43 Te4 73.3(6)
Fe3 Te4 C43 C42 -66.6(5)
Fe4 Te4 C43 C42 -0.8(5)
